data_5000011
loop_
_publ_author_name
'Koetzle, T. F.'
'Lehmann, M. S.'
'Verbist, J. J.'
'Hamilton, W. C.'

_publ_section_title
;
 Precision neutron diffraction structure determination of protein and
 nucleic acid components. VII. The crystal and molecular structure of
 the amino acid L-lysine monohydrochloride dihydrate
;
_journal_name_full 'Acta Crystallographica Section B'
_journal_page_first 3207
_journal_page_last 3214
_journal_paper_doi 10.1107/S0567740872007757
_journal_volume 28
_journal_year 1972
_chemical_formula_sum 'C6 H19 Cl N2 O4'
_space_group_IT_number 4
_symmetry_cell_setting monoclinic
_symmetry_space_group_name_Hall 'P 2yb'
_symmetry_space_group_name_H-M 'P 1 21 1'
_cell_angle_alpha 90
_cell_angle_beta 97.79(1)
_cell_angle_gamma 90
_cell_formula_units_Z 2
_cell_length_a 7.492(1)
_cell_length_b 13.320(4)
_cell_length_c 5.879(1)
_cod_original_sg_symbol_H-M 'P 21'
_cod_original_formula_sum 'C6 H19 Cl1 N2 O4'
_cod_database_code 5000011

loop_
_symmetry_equiv_pos_site_id
_symmetry_equiv_pos_as_xyz
1 x,y,z
2 -x,1/2+y,-z

loop_
_atom_site_label
_atom_site_type_symbol
_atom_site_fract_x
_atom_site_fract_y
_atom_site_fract_z
Cl1 Cl 0.20686 -0.49970 -0.11335
C1 C 0.25000 0.07646 -0.24918
C2 C 0.30402 0.03407 -0.00677
C3 C 0.27275 -0.07906 -0.01032
C4 C 0.31367 -0.12933 0.22497
C5 C 0.29230 -0.24274 0.20678
C6 C 0.30368 -0.29240 0.43995
H1 H 0.20534 0.16220 0.13171
H2 H 0.24346 0.30833 0.29135
H3 H 0.43249 -0.27858 0.54261
H4 H 0.19526 -0.26559 0.53045
H5 H 0.39685 -0.27369 0.11413
H6 H 0.16204 -0.26083 0.10996
H7 H 0.22421 -0.10157 0.34200
H8 H 0.45150 -0.11077 0.30426
H9 H 0.13281 -0.09487 -0.07935
H10 H 0.36147 -0.11086 -0.12557
H11 H 0.44600 0.05000 0.04781
H12 H 0.25067 0.07215 0.32909
H13 H 0.06545 0.06320 0.12965
H14 H 0.16646 -0.41814 0.30492
H15 H 0.39199 -0.43356 0.36130
H16 H 0.26378 -0.43609 0.56821
H17 H 0.14675 0.36665 -0.35171
H18 H 0.12653 0.25262 -0.38870
H19 H 0.27647 0.34630 0.06455
N1 N 0.19806 0.08541 0.15524
N2 N 0.27970 -0.40272 0.41498
O1 O 0.35738 0.05943 -0.39049
O2 O 0.12580 0.31597 -0.46669
O3 O 0.10390 0.12151 -0.28916
O4 O 0.29787 0.28991 0.15924

loop_
_atom_type_symbol
_atom_type_radius_bond
C 0.68
H 0.20
Cl 0.99
N 0.68
O 0.68
